data_4505030
loop_
_publ_author_name
'Zhang, Xiu-Lian'
'Chen, Xiao-Ming'

_publ_section_title
;
 Supramolecular Architectures and Helical Water Chains in Cocrystals of
 Melamine and Aromatic Carboxylic Acids
;
_journal_issue 2
_journal_name_full 'Crystal Growth &amp; Design'
_journal_page_first 617
_journal_paper_doi 10.1021/cg0498251
_journal_volume 5
_journal_year 2005
_chemical_formula_sum 'C12 H18 N6 O9'
_chemical_formula_weight 390.31
_space_group_IT_number 2
_symmetry_cell_setting triclinic
_symmetry_space_group_name_Hall '-P 1'
_symmetry_space_group_name_H-M 'P -1'
_atom_sites_solution_hydrogens geom
_atom_sites_solution_primary direct
_atom_sites_solution_secondary difmap
_audit_creation_method SHELXL-97
_cell_angle_alpha 110.157(6)
_cell_angle_beta 103.151(6)
_cell_angle_gamma 94.128(6)
_cell_formula_units_Z 2
_cell_length_a 6.928(2)
_cell_length_b 11.272(4)
_cell_length_c 11.678(4)
_cell_measurement_temperature 273(2)
_cell_volume 822.3(5)
_computing_cell_refinement 'SHELXTL-Plus (Sheldrick, 1990)'
_computing_data_collection 'SHELXTL-Plus (Sheldrick, 1990)'
_computing_data_reduction 'SHELXTL-Plus (Sheldrick, 1990)'
_computing_molecular_graphics 'SHELXTL V. 6.10 (Sheldrick, 2000)'
_computing_publication_material 'SHELXL-97 (Sheldrick, 1997)'
_computing_structure_refinement 'SHELXL-97 (Sheldrick, 1997)'
_computing_structure_solution 'SHELXS-97 (Sheldrick, 1990)'
_diffrn_ambient_temperature 273(2)
_diffrn_measured_fraction_theta_full 0.877
_diffrn_measured_fraction_theta_max 0.877
_diffrn_radiation_monochromator graphite
_diffrn_radiation_source 'fine-focus sealed tube'
_diffrn_radiation_type MoK\a
_diffrn_radiation_wavelength 0.71073
_diffrn_reflns_av_R_equivalents 0.0185
_diffrn_reflns_av_sigmaI/netI 0.0462
_diffrn_reflns_limit_h_max 6
_diffrn_reflns_limit_h_min -9
_diffrn_reflns_limit_k_max 14
_diffrn_reflns_limit_k_min -14
_diffrn_reflns_limit_l_max 15
_diffrn_reflns_limit_l_min -13
_diffrn_reflns_number 5037
_diffrn_reflns_theta_full 28.22
_diffrn_reflns_theta_max 28.22
_diffrn_reflns_theta_min 1.93
_exptl_absorpt_coefficient_mu 0.068
_exptl_absorpt_correction_T_max 0.9839
_exptl_absorpt_correction_T_min 0.9799
_exptl_crystal_colour colourless
_exptl_crystal_density_diffrn 0.788
_exptl_crystal_density_method 'not measured'
_exptl_crystal_description plate
_exptl_crystal_F_000 204
_exptl_crystal_size_max 0.30
_exptl_crystal_size_mid 0.24
_exptl_crystal_size_min 0.24
_refine_diff_density_max 0.333
_refine_diff_density_min -0.246
_refine_diff_density_rms 0.062
_refine_ls_extinction_method none
_refine_ls_goodness_of_fit_ref 0.909
_refine_ls_hydrogen_treatment mixed
_refine_ls_matrix_type full
_refine_ls_number_parameters 304
_refine_ls_number_reflns 3560
_refine_ls_number_restraints 0
_refine_ls_restrained_S_all 0.909
_refine_ls_R_factor_all 0.0885
_refine_ls_R_factor_gt 0.0596
_refine_ls_shift/su_max 0.003
_refine_ls_shift/su_mean 0.000
_refine_ls_structure_factor_coef Fsqd
_refine_ls_weighting_details 'calc w=1/[\s^2^(Fo^2^)+(0.1167P)^2^+0.3131P] where P=(Fo^2^+2Fc^2^)/3'
_refine_ls_weighting_scheme calc
_refine_ls_wR_factor_gt 0.1581
_refine_ls_wR_factor_ref 0.1823
_reflns_number_gt 2506
_reflns_number_total 3560
_reflns_threshold_expression >2sigma(I)
_cod_data_source_file cg0498251si20040530_094328.cif
_cod_data_source_block complex_3
_cod_database_code 4505030

loop_
_symmetry_equiv_pos_as_xyz
'x, y, z'
'-x, -y, -z'

loop_
_atom_site_label
_atom_site_type_symbol
_atom_site_fract_x
_atom_site_fract_y
_atom_site_fract_z
_atom_site_U_iso_or_equiv
_atom_site_adp_type
_atom_site_occupancy
_atom_site_symmetry_multiplicity
_atom_site_calc_flag
_atom_site_refinement_flags
O3 O 0.3196(3) 0.51940(17) 0.20134(16) 0.0348(5) Uani 1 1 d .
O6 O 0.2663(3) 1.11771(19) 0.66889(17) 0.0353(5) Uani 1 1 d .
O5 O 0.1650(3) 1.08958(17) 0.46509(16) 0.0321(5) Uani 1 1 d .
O4 O 0.2451(3) 0.68189(18) 0.14576(16) 0.0399(5) Uani 1 1 d .
N2 N 0.1887(3) 0.35761(19) -0.27099(19) 0.0270(5) Uani 1 1 d .
O2 O 0.6112(4) 0.6157(2) 0.65641(19) 0.0474(6) Uani 1 1 d .
N3 N 0.0892(3) 0.5409(2) -0.3160(2) 0.0288(5) Uani 1 1 d .
C6 C 0.3278(4) 0.7207(2) 0.3650(2) 0.0249(5) Uani 1 1 d .
C5 C 0.4148(4) 0.6826(2) 0.4624(2) 0.0248(5) Uani 1 1 d .
H5C H 0.4561 0.6030 0.4437 0.030 Uiso 1 1 calc R
O1 O 0.5340(4) 0.7778(2) 0.80232(18) 0.0523(7) Uani 1 1 d .
C7 C 0.2676(4) 0.8408(2) 0.3949(2) 0.0256(5) Uani 1 1 d .
H7A H 0.2077 0.8674 0.3302 0.031 Uiso 1 1 calc R
C8 C 0.2961(4) 0.9210(2) 0.5203(2) 0.0239(5) Uani 1 1 d .
C2 C 0.1247(4) 0.4190(2) -0.3505(2) 0.0234(5) Uani 1 1 d .
N1 N 0.1935(3) 0.5501(2) -0.1062(2) 0.0286(5) Uani 1 1 d .
N5 N 0.2822(4) 0.3759(2) -0.0623(2) 0.0357(6) Uani 1 1 d .
N6 N 0.0942(4) 0.3530(2) -0.4728(2) 0.0327(6) Uani 1 1 d .
C11 C 0.2954(4) 0.6340(2) 0.2275(2) 0.0247(5) Uani 1 1 d .
O3W O 0.0094(4) 1.0577(2) 0.2116(2) 0.0494(6) Uani 1 1 d .
N4 N 0.0897(4) 0.7233(2) -0.1475(2) 0.0380(6) Uani 1 1 d .
C12 C 0.2362(4) 1.0502(2) 0.5481(2) 0.0256(5) Uani 1 1 d .
C3 C 0.1235(4) 0.6049(2) -0.1922(2) 0.0268(6) Uani 1 1 d .
C9 C 0.3812(4) 0.8811(2) 0.6175(2) 0.0263(6) Uani 1 1 d .
H9A H 0.3978 0.9339 0.7014 0.032 Uiso 1 1 calc R
C10 C 0.5321(4) 0.7204(2) 0.6941(2) 0.0295(6) Uani 1 1 d .
C4 C 0.4416(4) 0.7618(2) 0.5885(2) 0.0253(6) Uani 1 1 d .
C1 C 0.2215(4) 0.4255(2) -0.1476(2) 0.0251(5) Uani 1 1 d .
O2W O 0.2764(4) 0.9030(2) 0.1055(2) 0.0475(6) Uani 1 1 d .
H5B H 0.305(5) 0.424(3) 0.026(3) 0.044(9) Uiso 1 1 d .
H1A H 0.198(4) 0.590(3) -0.027(3) 0.031(8) Uiso 1 1 d .
H4B H 0.052(5) 0.762(3) -0.198(3) 0.041(9) Uiso 1 1 d .
H4HG H 0.153(5) 0.776(3) -0.061(3) 0.044(9) Uiso 1 1 d .
H6B H 0.056(5) 0.388(3) -0.525(3) 0.039(9) Uiso 1 1 d .
H6A H 0.120(5) 0.269(3) -0.496(3) 0.040(9) Uiso 1 1 d .
H2WB H 0.266(7) 0.844(5) 0.135(5) 0.090(16) Uiso 1 1 d .
H2 H 0.642(6) 0.578(4) 0.716(4) 0.074(12) Uiso 1 1 d .
H6 H 0.246(5) 1.191(4) 0.681(3) 0.052(10) Uiso 1 1 d .
H3WA H 0.056(6) 1.047(4) 0.282(5) 0.072(13) Uiso 1 1 d .
H5A H 0.317(7) 0.305(5) -0.077(5) 0.089(16) Uiso 1 1 d .
H2WA H 0.196(6) 0.966(4) 0.131(4) 0.068(12) Uiso 1 1 d .
H3WB H -0.100(8) 0.999(5) 0.164(6) 0.11(2) Uiso 1 1 d .
O1W O 0.6581(5) 0.8825(3) 1.0644(2) 0.0506(7) Uani 1 1 d .
H1WA H 0.658(6) 0.866(4) 0.992(5) 0.068(13) Uiso 1 1 d .
H1WB H 0.571(9) 0.905(6) 1.081(6) 0.12(3) Uiso 1 1 d .

loop_
_atom_site_aniso_label
_atom_site_aniso_U_11
_atom_site_aniso_U_22
_atom_site_aniso_U_33
_atom_site_aniso_U_23
_atom_site_aniso_U_13
_atom_site_aniso_U_12
O3 0.0629(13) 0.0224(9) 0.0177(9) 0.0054(7) 0.0095(8) 0.0140(9)
O6 0.0602(14) 0.0234(10) 0.0200(9) 0.0047(8) 0.0080(9) 0.0181(9)
O5 0.0468(12) 0.0265(9) 0.0210(9) 0.0076(7) 0.0045(8) 0.0147(8)
O4 0.0749(15) 0.0273(10) 0.0175(9) 0.0077(8) 0.0102(9) 0.0194(10)
N2 0.0405(13) 0.0202(10) 0.0187(10) 0.0048(8) 0.0065(9) 0.0110(9)
O2 0.0858(18) 0.0370(12) 0.0240(10) 0.0156(9) 0.0097(10) 0.0321(11)
N3 0.0419(13) 0.0243(11) 0.0194(10) 0.0082(9) 0.0050(9) 0.0117(9)
C6 0.0337(14) 0.0211(12) 0.0169(11) 0.0031(9) 0.0073(10) 0.0047(10)
C5 0.0330(14) 0.0194(12) 0.0215(12) 0.0065(9) 0.0070(10) 0.0089(10)
O1 0.0875(18) 0.0504(14) 0.0180(10) 0.0098(9) 0.0106(10) 0.0304(13)
C7 0.0334(14) 0.0250(13) 0.0192(11) 0.0089(10) 0.0063(10) 0.0089(10)
C8 0.0287(13) 0.0200(12) 0.0216(12) 0.0055(9) 0.0070(10) 0.0072(10)
C2 0.0234(13) 0.0252(13) 0.0202(12) 0.0075(10) 0.0036(10) 0.0077(10)
N1 0.0448(14) 0.0237(11) 0.0141(10) 0.0039(8) 0.0044(9) 0.0129(10)
N5 0.0573(17) 0.0284(13) 0.0201(12) 0.0075(10) 0.0075(11) 0.0173(12)
N6 0.0534(16) 0.0274(12) 0.0185(11) 0.0076(9) 0.0110(10) 0.0148(11)
C11 0.0342(14) 0.0223(12) 0.0165(11) 0.0062(9) 0.0055(10) 0.0074(10)
O3W 0.0706(18) 0.0446(14) 0.0350(12) 0.0201(11) 0.0078(12) 0.0159(13)
N4 0.0635(18) 0.0243(12) 0.0226(12) 0.0064(10) 0.0053(11) 0.0176(11)
C12 0.0328(14) 0.0211(12) 0.0212(12) 0.0046(10) 0.0081(10) 0.0074(10)
C3 0.0324(14) 0.0246(13) 0.0206(12) 0.0059(10) 0.0052(10) 0.0072(10)
C9 0.0340(14) 0.0243(12) 0.0172(11) 0.0039(9) 0.0049(10) 0.0081(10)
C10 0.0434(16) 0.0246(13) 0.0203(12) 0.0089(10) 0.0062(11) 0.0091(11)
C4 0.0351(14) 0.0219(12) 0.0162(11) 0.0050(9) 0.0047(10) 0.0061(10)
C1 0.0274(13) 0.0246(13) 0.0205(12) 0.0057(10) 0.0044(10) 0.0076(10)
O2W 0.0757(17) 0.0323(12) 0.0353(12) 0.0123(10) 0.0156(11) 0.0137(11)
O1W 0.0664(18) 0.0560(16) 0.0246(12) 0.0111(10) 0.0075(11) 0.0156(13)

loop_
_atom_type_symbol
_atom_type_description
_atom_type_scat_dispersion_real
_atom_type_scat_dispersion_imag
_atom_type_scat_source
C C 0.0033 0.0016 'International Tables Vol C Tables 4.2.6.8 and 6.1.1.4'
H H 0.0000 0.0000 'International Tables Vol C Tables 4.2.6.8 and 6.1.1.4'
N N 0.0061 0.0033 'International Tables Vol C Tables 4.2.6.8 and 6.1.1.4'
O O 0.0106 0.0060 'International Tables Vol C Tables 4.2.6.8 and 6.1.1.4'

loop_
_geom_angle_atom_site_label_1
_geom_angle_atom_site_label_2
_geom_angle_atom_site_label_3
_geom_angle
C1 N2 C2 116.3(2)
C3 N3 C2 115.8(2)
C5 C6 C7 118.8(2)
C5 C6 C11 121.1(2)
C7 C6 C11 120.2(2)
C6 C5 C4 120.8(2)
C8 C7 C6 120.8(2)
C9 C8 C7 120.1(2)
C9 C8 C12 120.9(2)
C7 C8 C12 119.0(2)
N6 C2 N3 117.4(2)
N6 C2 N2 116.7(2)
N3 C2 N2 125.9(2)
C1 N1 C3 119.8(2)
O4 C11 O3 123.3(2)
O4 C11 C6 117.3(2)
O3 C11 C6 119.4(2)
O5 C12 O6 122.9(2)
O5 C12 C8 122.7(2)
O6 C12 C8 114.4(2)
N4 C3 N3 121.2(2)
N4 C3 N1 117.3(2)
N3 C3 N1 121.5(2)
C4 C9 C8 119.5(2)
O1 C10 O2 123.9(2)
O1 C10 C4 123.2(2)
O2 C10 C4 112.9(2)
C9 C4 C5 120.1(2)
C9 C4 C10 118.8(2)
C5 C4 C10 121.2(2)
N5 C1 N2 121.6(2)
N5 C1 N1 117.7(2)
N2 C1 N1 120.7(2)

loop_
_geom_bond_atom_site_label_1
_geom_bond_atom_site_label_2
_geom_bond_distance
O3 C11 1.254(3)
O6 C12 1.310(3)
O5 C12 1.221(3)
O4 C11 1.248(3)
N2 C1 1.334(3)
N2 C2 1.356(3)
O2 C10 1.316(3)
N3 C3 1.329(3)
N3 C2 1.350(3)
C6 C5 1.380(3)
C6 C7 1.396(3)
C6 C11 1.519(3)
C5 C4 1.395(3)
O1 C10 1.202(3)
C7 C8 1.389(3)
C8 C9 1.387(3)
C8 C12 1.490(3)
C2 N6 1.321(3)
N1 C1 1.363(3)
N1 C3 1.369(3)
N5 C1 1.308(3)
N4 C3 1.314(3)
C9 C4 1.389(3)
C10 C4 1.490(3)

loop_
_geom_hbond_atom_site_label_D
_geom_hbond_atom_site_label_H
_geom_hbond_atom_site_label_A
_geom_hbond_distance_DH
_geom_hbond_distance_HA
_geom_hbond_distance_DA
_geom_hbond_angle_DHA
_geom_hbond_site_symmetry_A
N5 H5B O3 0.95(4) 1.93(4) 2.882(3) 174(3) .
N1 H1A O4 0.87(3) 1.86(3) 2.725(3) 172(3) .
N4 H4B O3W 0.86(3) 2.16(3) 2.900(3) 145(3) 2_575
N4 H4HG O2W 0.96(3) 1.92(4) 2.875(3) 172(3) .
N6 H6A O5 0.93(3) 1.98(4) 2.910(3) 175(3) 1_544
O2W H2WB O4 0.86(5) 1.87(5) 2.694(3) 161(5) .
O2 H2 O3 0.93(4) 1.69(5) 2.607(3) 168(4) 2_666
O6 H6 N2 0.82(4) 1.87(4) 2.677(3) 171(4) 1_566
O3W H3WA O5 0.86(5) 1.97(5) 2.795(3) 160(4) .
N5 H5A O1W 0.83(5) 2.18(5) 2.963(4) 158(4) 2_666
O2W H2WA O3W 0.94(4) 1.92(4) 2.831(4) 160(3) .
O3W H3WB O1W 0.90(6) 1.91(6) 2.801(4) 176(5) 1_454
O1W H1WA O1 0.80(5) 2.03(5) 2.769(3) 153(4) .
O1W H1WB O2W 0.71(6) 2.12(6) 2.805(4) 160(7) 1_556

loop_
_geom_torsion_atom_site_label_1
_geom_torsion_atom_site_label_2
_geom_torsion_atom_site_label_3
_geom_torsion_atom_site_label_4
_geom_torsion
C7 C6 C5 C4 0.3(4)
C11 C6 C5 C4 -179.1(2)
C5 C6 C7 C8 0.5(4)
C11 C6 C7 C8 179.9(2)
C6 C7 C8 C9 -1.4(4)
C6 C7 C8 C12 177.9(2)
C3 N3 C2 N6 -179.3(2)
C3 N3 C2 N2 0.8(4)
C1 N2 C2 N6 179.2(2)
C1 N2 C2 N3 -0.9(4)
C5 C6 C11 O4 -169.3(2)
C7 C6 C11 O4 11.4(4)
C5 C6 C11 O3 10.8(4)
C7 C6 C11 O3 -168.5(3)
C9 C8 C12 O5 178.3(2)
C7 C8 C12 O5 -0.9(4)
C9 C8 C12 O6 -1.7(4)
C7 C8 C12 O6 179.0(2)
C2 N3 C3 N4 -178.4(3)
C2 N3 C3 N1 1.0(4)
C1 N1 C3 N4 176.7(3)
C1 N1 C3 N3 -2.7(4)
C7 C8 C9 C4 1.4(4)
C12 C8 C9 C4 -177.9(2)
C8 C9 C4 C5 -0.6(4)
C8 C9 C4 C10 -179.8(2)
C6 C5 C4 C9 -0.3(4)
C6 C5 C4 C10 178.9(2)
O1 C10 C4 C9 9.2(4)
O2 C10 C4 C9 -170.0(3)
O1 C10 C4 C5 -170.0(3)
O2 C10 C4 C5 10.8(4)
C2 N2 C1 N5 179.5(2)
C2 N2 C1 N1 -0.8(4)
C3 N1 C1 N5 -177.7(2)
C3 N1 C1 N2 2.5(4)
